data_2004749
loop_
_publ_author_name
'Feeder, N.'
'Jones, W.'

_publ_section_title
;
 Structures of Four <i>p</i>-Amidoperbenzoic Acids
;
_journal_issue 4
_journal_name_full 'Acta Crystallographica Section C'
_journal_page_first 919
_journal_page_last 923
_journal_paper_doi 10.1107/S0108270195016271
_journal_volume 52
_journal_year 1996
_chemical_formula_moiety 'C11 H13 N1 O4'
_chemical_formula_sum 'C11 H13 N O4'
_chemical_formula_weight 223.2
_symmetry_cell_setting orthorhombic
_symmetry_space_group_name_Hall '-P 2c 2b'
_symmetry_space_group_name_H-M 'P b c m'
_atom_type_scat_source IntTabIV
_cell_angle_alpha 90
_cell_angle_beta 90
_cell_angle_gamma 90
_cell_formula_units_Z 4
_cell_length_a 10.750(3)
_cell_length_b 14.477(6)
_cell_length_c 6.875(3)
_cell_measurement_reflns_used 25
_cell_measurement_temperature 295
_cell_measurement_theta_max 15
_cell_measurement_theta_min 8
_cell_volume 1069.9(7)
_computing_cell_refinement CAD4
_computing_data_collection 'CAD4 (Enraf--Nonius, 1989)'
_computing_data_reduction CAD4
_computing_structure_refinement 'SHELXL76 (Sheldrick, 1976)'
_computing_structure_solution 'SHELXS86 (Sheldrick, 1990)'
_diffrn_measurement_device 'Enraf-Nonius CAD-4'
_diffrn_measurement_method \w/2\q
_diffrn_radiation_type MoK\a
_diffrn_radiation_wavelength 0.71069
_diffrn_reflns_av_R_equivalents 0.000
_diffrn_reflns_limit_h_max 15
_diffrn_reflns_limit_h_min 0
_diffrn_reflns_limit_k_max 20
_diffrn_reflns_limit_k_min 0
_diffrn_reflns_limit_l_max 9
_diffrn_reflns_limit_l_min 0
_diffrn_reflns_number 1826
_diffrn_reflns_theta_max 30
_diffrn_standards_decay_% none
_diffrn_standards_interval_count 100
_diffrn_standards_number 2
_exptl_absorpt_coefficient_mu 0.11
_exptl_absorpt_correction_type none
_exptl_crystal_colour 'white transparent'
_exptl_crystal_density_diffrn 1.39
_exptl_crystal_description cuboid
_exptl_crystal_size_max 0.2
_exptl_crystal_size_mid 0.2
_exptl_crystal_size_min 0.2
_refine_diff_density_max 0.28
_refine_diff_density_min -0.23
_refine_ls_extinction_method none
_refine_ls_goodness_of_fit_obs 0.88
_refine_ls_hydrogen_treatment 'see text'
_refine_ls_number_parameters 105
_refine_ls_number_reflns 791
_refine_ls_R_factor_obs 0.054
_refine_ls_shift/esd_max 0.120
_refine_ls_structure_factor_coef F
_refine_ls_weighting_scheme unit
_refine_ls_wR_factor_obs 0.054
_reflns_number_observed 791
_reflns_number_total 1826
_reflns_observed_criterion F>3\s(F)
_cod_data_source_file hu1075.cif
_cod_data_source_block hu1075c
_cod_original_formula_sum 'C11 H13 N1 O4'
_cod_database_code 2004749

loop_
_atom_site_aniso_label
_atom_site_aniso_U_11
_atom_site_aniso_U_22
_atom_site_aniso_U_33
_atom_site_aniso_U_12
_atom_site_aniso_U_13
_atom_site_aniso_U_23
C(1) .024(2) .030(2) .045(3) -.002(2) .00 .00
C(2) .026(2) .025(2) .060(4) -.003(2) .00 .00
C(3) .024(2) .029(2) .058(4) -.004(2) .00 .00
C(4) .026(2) .026(2) .050(4) .000(2) .00 .00
C(5) .030(2) .019(2) .092(5) -.004(2) .00 .00
C(6) .028(2) .027(2) .084(5) -.006(2) .00 .00
C(7) .026(2) .030(2) .058(4) -.003(2) .00 .00
C(8) .024(2) .036(2) .058(4) -.001(2) .00 .00
C(9) .028(2) .032(2) .083(5) .001(2) .00 .00
C(10) .033(2) .037(3) .074(5) .006(2) .00 .00
C(11) .039(2) .040(3) .086(5) .010(2) .00 .00
N(1) .025(2) .028(2) .067(3) .000(2) .00 .00
O(8) .0240(10) .030(2) .111(4) -.0020(10) .00 .00
O(71) .034(2) .027(2) .121(4) -.0010(10) .00 .00
O(72) .026(2) .029(2) .097(4) .0020(10) .00 .00
O(73) .023(2) .040(2) .108(4) .003(2) .00 .00

loop_
_atom_site_label
_atom_site_fract_x
_atom_site_fract_y
_atom_site_fract_z
_atom_site_U_iso_or_equiv
C(1) .3513(4) .2451(3) .2500 .033(2)
C(2) .4663(4) .2887(3) .2500 .037(3)
C(3) .5740(4) .2377(3) .2500 .037(3)
C(4) .5685(4) .1416(3) .2500 .034(3)
C(5) .4537(4) .0984(3) .2500 .044(3)
C(6) .3445(4) .1497(3) .2500 .046(3)
C(7) .6819(4) .0832(3) .2500 .038(3)
C(8) .1234(4) .2809(3) .2500 .039(3)
C(9) .0409(4) .3661(3) .2500 .048(3)
C(10) -.0963(4) .3463(3) .2500 .048(3)
C(11) -0.1717(5) .4363(3) .2500 .108(3)
N(1) .2460(3) .3035(3) .2500 .040(2)
O(8) .0856(3) .2016(2) .2500 .055(2)
O(71) .6854(3) .0011(2) .2500 .061(3)
O(72) .7832(3) .1379(2) .2500 .051(3)
O(73) .8958(3) .0823(3) .2500 .057(3)
H(1N) .2637(3) .3685(3) .2500 .09(2)
H(2) .4706(4) .3549(3) .2500 .046(7)
H(3) .6533(4) .2683(3) .2500 .046(7)
H(5) .4494(4) .0322(3) .2500 .046(7)
H(6) .2652(4) .1192(3) .2500 .046(7)
H(73) .950(6) .125(5) .2500 .11(3)
H(91) .0599(4) .4017(3) .1360 .067(13)
H(101) -0.1168(4) .3112(3) .1360 .058(12)
H(111) -0.2589(5) .4219(3) .2500 .081(12)
H(112) -0.1518(5) .4716(3) .1360 .081(12)

loop_
_geom_angle_atom_site_label_1
_geom_angle_atom_site_label_2
_geom_angle_atom_site_label_3
_geom_angle
_geom_angle_publ_flag
C(8) N(1) C(1) 129.4(5) no
C(2) C(1) N(1) 116.2(5) no
C(6) C(1) N(1) 123.7(5) no
C(6) C(1) C(2) 120.0(5) no
C(3) C(2) C(1) 120.5(5) no
C(2) C(3) C(4) 120.0(5) no
C(5) C(4) C(7) 118.4(5) no
C(3) C(4) C(7) 122.3(5) no
C(3) C(4) C(5) 119.3(5) no
C(6) C(5) C(4) 120.8(5) no
C(5) C(6) C(1) 119.3(5) no
O(72) C(7) C(4) 109.3(5) no
O(71) C(7) C(4) 126.5(5) no
O(71) C(7) O(72) 124.2(5) no
O(73) O(72) C(7) 110.4(4) no
H(73) O(73) O(72) 100.(5) no
O(8) C(8) N(1) 123.4(5) no
C(9) C(8) N(1) 111.8(5) no
C(9) C(8) O(8) 124.8(5) no
C(10) C(9) C(8) 114.8(5) no
C(9) C(10) C(11) 110.9(5) no
H(2) C(2) C(1) 119.8(4) no
H(2) C(2) C(3) 119.8(3) no
C(2) C(3) H(3) 120.1(3) no
C(4) C(3) H(3) 119.9(3) no
H(5) C(5) C(6) 119.6(4) no
C(4) C(5) H(5) 119.6(4) no
C(1) C(6) H(6) 120.4(4) no
C(5) C(6) H(6) 120.3(4) no
C(8) C(9) H(91) 108.2(2) no
C(10) C(9) H(91) 108.1(2) no
C(11) C(10) H(101) 109.1(2) no
H(1N) N(1) C(1) 115.3(3) no
H(1N) N(1) C(8) 115.3(3) no
H(101) C(10) C(9) 109.1(2) no
H(111) C(11) C(10) 109.4(4) no
H(111) C(11) H(112) 109.5 no
H(112) C(11) C(10) 109.5(2) no

loop_
_geom_bond_atom_site_label_1
_geom_bond_atom_site_label_2
_geom_bond_distance
_geom_bond_publ_flag
C(1) C(2) 1.388(8) no
C(2) C(3) 1.373(8) no
C(3) C(4) 1.393(8) no
C(4) C(5) 1.384(8) no
C(5) C(6) 1.389(8) no
C(6) C(1) 1.384(8) no
C(7) C(4) 1.484(8) no
C(7) O(71) 1.191(7) no
C(7) O(72) 1.345(7) no
O(72) O(73) 1.454(6) no
O(73) H(73) 0.85(7) no
C(1) N(1) 1.412(7) no
C(8) N(1) 1.358(7) no
C(8) O(8) 1.218(8) no
C(8) C(9) 1.518(8) no
C(9) C(10) 1.502(8) no
C(10) C(11) 1.534(9) no
H(1N) N(1) 0.960 no
H(3) C(3) 0.960 no
H(6) C(6) 0.960 no
H(112) C(11) 0.960 no
H(2) C(2) 0.960 no
H(5) C(5) 0.960 no
H(91) C(9) 0.960 no
H(101) C(10) 0.960 no
H(111) C(11) 0.960 no
